data_2000879
loop_
_publ_author_name
'Jones, P. G.'
'D\"olle, A.'
'Kirby, A. J.'
'Parker, J. K.'

_publ_section_title
;
 Bond length and reactivity. The effect of \b-fluorine. Structures of
 the 4-methyl-, 4-chloro- and 4-nitrobenzenesulfonate esters of
 2-fluoro-2-phenylethanol
;
_journal_issue 5
_journal_name_full 'Acta Crystallographica Section C'
_journal_page_first 838
_journal_page_last 841
_journal_paper_doi 10.1107/S0108270191012180
_journal_volume 48
_journal_year 1992
_chemical_formula_sum 'C15 H15 F O3 S'
_chemical_formula_weight 294.35
_symmetry_cell_setting monoclinic
_symmetry_space_group_name_Hall '-P 2ybc'
_symmetry_space_group_name_H-M 'P 1 21/c 1'
_cell_angle_alpha 90
_cell_angle_beta 99.46(2)
_cell_angle_gamma 90
_cell_formula_units_Z 4
_cell_length_a 11.941(3)
_cell_length_b 7.871(3)
_cell_length_c 15.688(3)
_cell_volume 1454.4(7)
_diffrn_radiation_type Cu
_diffrn_radiation_wavelength 1.54179
_exptl_absorpt_coefficient_mu 2.1
_exptl_crystal_density_diffrn 1.344
_exptl_crystal_F_000 616
_cod_data_source_file ha0053.cif
_cod_data_source_block ha0053a
_cod_original_cell_volume 1454.5
_cod_original_formula_sum 'C15 H15 F1 O3 S1'
_cod_database_code 2000879

loop_
_atom_site_label
_atom_site_fract_x
_atom_site_fract_y
_atom_site_fract_z
_atom_site_U_iso_or_equiv
C(1) .7945(5) -.1098(7) .5078(3) .059(2)
O(1) .7684(3) .0596(5) .5344(2) .0580(10)
C(2) .7577(5) -.2356(8) .5686(4) .072(3)
F .6418(3) -.2291(6) .5624(2) .115(2)
S(1) .80670(10) .2101(2) .48050(10) .0590(10)
O(2) .7783(4) .3555(5) .5256(3) .095(2)
O(3) .9207(3) .1834(5) .4684(2) .082(2)
C(11) .7192(4) .1968(7) .3797(3) .048(2)
C(12) .6077(4) .2580(7) .3716(3) .063(2)
C(13) .5439(5) .2626(8) .2919(4) .074(3)
C(14) .5837(5) .2094(8) .2187(4) .072(3)
C(15) .6956(5) .1480(7) .2293(3) .068(3)
C(16) .7603(4) .1420(6) .3087(3) .054(2)
C(17) .5135(6) .2241(10) .1304(4) .113(3)
C(21) .8120(4) -.2156(7) .6628(3) .052(2)
C(22) .7650(5) -.1219(7) .7202(4) .062(2)
C(23) .8151(6) -.1104(7) .8047(4) .071(3)
C(24) .9165(6) -.1920(9) .8322(4) .075(3)
C(25) .9647(5) -.2811(9) .7743(5) .084(3)
C(26) .9132(5) -.2971(8) .6904(4) .067(2)
H(1A) .8745 -.1189 .5071 ?
H(1B) .7548 -.1307 .4504 ?
H(2) .7776 -.3467 .5507 ?
H(12) .5771 .2946 .4214 ?
H(13) .4677 .3055 .2851 ?
H(15) .7260 .1102 .1796 ?
H(16) .8364 .0987 .3159 ?
H(17A) .4398 .2680 .1353 ?
H(17B) .5500 .2994 .0953 ?
H(17C) .5055 .1138 .1040 ?
H(22) .6945 -.0644 .7009 ?
H(23) .7803 -.0447 .8448 ?
H(24) .9530 -.1840 .8913 ?
H(25) 1.0360 -.3367 .7932 ?
H(26) .9470 -.3637 .6502 ?
